data_7112692
loop_
_publ_author_name
'Sykes, Daniel'
'Ward, Michael D.'

_publ_section_title
;
 Visible-light sensitisation of Tb(III) luminescence using a blue-emitting
 Ir(III) complex as energy-donor.
;
_journal_issue 8
_journal_name_full 'Chemical communications (Cambridge, England)'
_journal_page_first 2279
_journal_page_last 2281
_journal_paper_doi 10.1039/c0cc04562d
_journal_volume 47
_journal_year 2011
_chemical_formula_sum 'C44.5 H31 Cl F4 Ir N11 O3'
_chemical_formula_weight 1071.45
_chemical_name_systematic
;
?
;
_space_group_IT_number 2
_symmetry_cell_setting triclinic
_symmetry_space_group_name_Hall '-P 1'
_symmetry_space_group_name_H-M 'P -1'
_atom_sites_solution_hydrogens geom
_atom_sites_solution_primary direct
_atom_sites_solution_secondary difmap
_audit_creation_method SHELXL-97
_cell_angle_alpha 80.834(4)
_cell_angle_beta 72.866(3)
_cell_angle_gamma 84.931(3)
_cell_formula_units_Z 2
_cell_length_a 10.9421(7)
_cell_length_b 12.5593(8)
_cell_length_c 15.6644(10)
_cell_measurement_reflns_used 9941
_cell_measurement_temperature 150(2)
_cell_measurement_theta_max 32.11
_cell_measurement_theta_min 2.29
_cell_volume 2028.9(2)
_computing_cell_refinement 'Bruker SAINT'
_computing_data_collection 'Bruker APEX2'
_computing_data_reduction 'Bruker SAINT'
_computing_molecular_graphics 'Bruker SHELXTL'
_computing_publication_material 'Bruker SHELXTL'
_computing_structure_refinement 'SHELXL-97 (Sheldrick, 2008)'
_computing_structure_solution 'SHELXS-97 (Sheldrick, 2008)'
_diffrn_ambient_temperature 150(2)
_diffrn_measured_fraction_theta_full 0.985
_diffrn_measured_fraction_theta_max 0.985
_diffrn_measurement_device_type 'Bruker APEX-II CCD'
_diffrn_measurement_method '\f and \w scans'
_diffrn_radiation_monochromator graphite
_diffrn_radiation_source 'sealed tube'
_diffrn_radiation_type MoK\a
_diffrn_radiation_wavelength 0.71073
_diffrn_reflns_av_R_equivalents 0.0528
_diffrn_reflns_av_sigmaI/netI 0.0572
_diffrn_reflns_limit_h_max 14
_diffrn_reflns_limit_h_min -13
_diffrn_reflns_limit_k_max 16
_diffrn_reflns_limit_k_min -16
_diffrn_reflns_limit_l_max 18
_diffrn_reflns_limit_l_min -20
_diffrn_reflns_number 39787
_diffrn_reflns_theta_full 27.62
_diffrn_reflns_theta_max 27.62
_diffrn_reflns_theta_min 1.64
_exptl_absorpt_coefficient_mu 3.433
_exptl_absorpt_correction_T_max 0.7475
_exptl_absorpt_correction_T_min 0.4465
_exptl_absorpt_correction_type multi-scan
_exptl_absorpt_process_details SADABS
_exptl_crystal_colour Yellow
_exptl_crystal_density_diffrn 1.754
_exptl_crystal_density_method 'not measured'
_exptl_crystal_description Plate
_exptl_crystal_F_000 1058
_exptl_crystal_size_max 0.28
_exptl_crystal_size_mid 0.22
_exptl_crystal_size_min 0.09
_refine_diff_density_max 1.491
_refine_diff_density_min -1.812
_refine_diff_density_rms 0.128
_refine_ls_extinction_method none
_refine_ls_goodness_of_fit_ref 1.033
_refine_ls_hydrogen_treatment constr
_refine_ls_matrix_type full
_refine_ls_number_parameters 578
_refine_ls_number_reflns 9305
_refine_ls_number_restraints 2
_refine_ls_restrained_S_all 1.034
_refine_ls_R_factor_all 0.0500
_refine_ls_R_factor_gt 0.0371
_refine_ls_shift/su_max 0.001
_refine_ls_shift/su_mean 0.000
_refine_ls_structure_factor_coef Fsqd
_refine_ls_weighting_details 'calc w=1/[\s^2^(Fo^2^)+(0.0460P)^2^+0.4112P] where P=(Fo^2^+2Fc^2^)/3'
_refine_ls_weighting_scheme calc
_refine_ls_wR_factor_gt 0.0807
_refine_ls_wR_factor_ref 0.0857
_reflns_number_gt 7828
_reflns_number_total 9305
_reflns_threshold_expression >2sigma(I)
_cod_data_source_file c0cc04562d.txt
_cod_data_source_block imw1474p-1
_cod_depositor_comments
;
The following automatic conversions were performed:

'_symmetry_cell_setting' value 'Triclinic' changed to 'triclinic'
according to
/usr/data/users/saulius/automatic-downloads/retrospective/RSC/lib/dictionaries/cif_core.dic
dictionary named 'cif_core.dic' version 2.4.2 from
2011-04-26.

'_exptl_absorpt_correction_type' value 'Multi-scan'
changed to 'multi-scan' according to
/usr/data/users/saulius/automatic-downloads/retrospective/RSC/lib/dictionaries/cif_core.dic
dictionary named 'cif_core.dic' version 2.4.2 from 2011-04-26.

Automatic conversion script
Id: cif_fix_values 2281 2013-09-26 08:29:07Z andrius 
;
_cod_original_sg_symbol_H-M 'P-1 '
_cod_original_formula_sum 'C44.50 H31 Cl F4 Ir N11 O3'
_cod_database_code 7112692

loop_
_symmetry_equiv_pos_as_xyz
'x, y, z'
'-x, -y, -z'

loop_
_atom_site_label
_atom_site_type_symbol
_atom_site_fract_x
_atom_site_fract_y
_atom_site_fract_z
_atom_site_U_iso_or_equiv
_atom_site_adp_type
_atom_site_occupancy
_atom_site_symmetry_multiplicity
_atom_site_calc_flag
_atom_site_refinement_flags
Ir1 Ir 0.111055(14) 0.318978(12) 0.743577(10) 0.02444(6) Uani 1 1 d .
N111 N 0.1071(3) 0.1439(3) 0.7748(2) 0.0286(8) Uani 1 1 d .
C112 C 0.1830(4) 0.0881(3) 0.7099(3) 0.0297(9) Uani 1 1 d .
C113 C 0.1962(4) -0.0237(3) 0.7232(3) 0.0364(10) Uani 1 1 d .
H113 H 0.2487 -0.0615 0.6767 0.044 Uiso 1 1 calc R
C114 C 0.1310(4) -0.0795(4) 0.8060(3) 0.0391(11) Uani 1 1 d .
H114 H 0.1394 -0.1560 0.8170 0.047 Uiso 1 1 calc R
C115 C 0.0541(4) -0.0229(4) 0.8721(3) 0.0367(10) Uani 1 1 d .
H115 H 0.0093 -0.0598 0.9291 0.044 Uiso 1 1 calc R
C116 C 0.0432(4) 0.0877(3) 0.8542(3) 0.0335(10) Uani 1 1 d .
H116 H -0.0114 0.1262 0.8995 0.040 Uiso 1 1 calc R
N121 N 0.3615(3) 0.2334(3) 0.5003(2) 0.0300(8) Uani 1 1 d .
N122 N 0.3039(3) 0.3141(3) 0.5476(2) 0.0277(7) Uani 1 1 d .
N123 N 0.2356(3) 0.2649(3) 0.6257(2) 0.0263(7) Uani 1 1 d .
C124 C 0.2489(4) 0.1550(3) 0.6286(3) 0.0271(9) Uani 1 1 d .
C125 C 0.3305(4) 0.1354(3) 0.5461(3) 0.0298(9) Uani 1 1 d .
H125 H 0.3585 0.0674 0.5263 0.036 Uiso 1 1 calc R
C126 C 0.4522(4) 0.2595(4) 0.4105(3) 0.0353(10) Uani 1 1 d .
H12A H 0.5106 0.1959 0.3960 0.042 Uiso 1 1 calc R
H12B H 0.5046 0.3194 0.4114 0.042 Uiso 1 1 calc R
N131 N 0.3689(4) 0.0501(3) -0.0774(2) 0.0405(9) Uani 1 1 d .
C132 C 0.3455(4) -0.0289(3) -0.0068(3) 0.0336(10) Uani 1 1 d .
C133 C 0.3739(4) -0.1361(4) -0.0168(3) 0.0433(11) Uani 1 1 d .
H133 H 0.3562 -0.1899 0.0347 0.052 Uiso 1 1 calc R
C134 C 0.4286(5) -0.1654(4) -0.1028(4) 0.0480(12) Uani 1 1 d .
H134 H 0.4472 -0.2390 -0.1112 0.058 Uiso 1 1 calc R
C135 C 0.4543(4) -0.0848(4) -0.1742(3) 0.0436(12) Uani 1 1 d .
H135 H 0.4926 -0.1008 -0.2338 0.052 Uiso 1 1 calc R
C136 C 0.4235(5) 0.0208(4) -0.1580(3) 0.0434(11) Uani 1 1 d .
H136 H 0.4429 0.0762 -0.2083 0.052 Uiso 1 1 calc R
N141 N 0.2007(4) 0.0970(3) 0.1919(3) 0.0420(9) Uani 1 1 d .
N142 N 0.2000(4) -0.0075(4) 0.2279(3) 0.0535(11) Uani 1 1 d .
N143 N 0.2537(4) -0.0646(3) 0.1599(3) 0.0477(10) Uani 1 1 d .
C144 C 0.2867(4) 0.0056(4) 0.0822(3) 0.0373(10) Uani 1 1 d .
C145 C 0.2528(4) 0.1087(4) 0.1030(3) 0.0375(11) Uani 1 1 d .
H145 H 0.2642 0.1742 0.0624 0.045 Uiso 1 1 calc R
C146 C 0.1420(4) 0.1798(5) 0.2505(3) 0.0515(13) Uani 1 1 d .
H14A H 0.0965 0.1435 0.3110 0.062 Uiso 1 1 calc R
H14B H 0.0777 0.2239 0.2254 0.062 Uiso 1 1 calc R
C151 C 0.3856(4) 0.2916(4) 0.3378(3) 0.0328(10) Uani 1 1 d .
C152 C 0.2991(4) 0.2242(4) 0.3262(3) 0.0362(10) Uani 1 1 d .
H152 H 0.2824 0.1571 0.3642 0.043 Uiso 1 1 calc R
C153 C 0.2368(4) 0.2533(4) 0.2602(3) 0.0410(11) Uani 1 1 d .
C154 C 0.2625(5) 0.3504(4) 0.2048(3) 0.0466(12) Uani 1 1 d .
H154 H 0.2186 0.3721 0.1604 0.056 Uiso 1 1 calc R
C155 C 0.3516(5) 0.4164(4) 0.2134(3) 0.0521(13) Uani 1 1 d .
H155 H 0.3708 0.4818 0.1731 0.062 Uiso 1 1 calc R
C156 C 0.4131(5) 0.3886(4) 0.2796(3) 0.0439(12) Uani 1 1 d .
H156 H 0.4733 0.4349 0.2856 0.053 Uiso 1 1 calc R
N211 N -0.0313(3) 0.3440(3) 0.6801(2) 0.0329(8) Uani 1 1 d .
C212 C -0.0478(4) 0.4459(4) 0.6392(3) 0.0380(11) Uani 1 1 d .
C213 C -0.1449(5) 0.4680(5) 0.5965(3) 0.0538(14) Uani 1 1 d .
H213 H -0.1565 0.5386 0.5668 0.065 Uiso 1 1 calc R
C214 C -0.2234(5) 0.3883(6) 0.5974(4) 0.0627(17) Uani 1 1 d .
H214 H -0.2903 0.4037 0.5695 0.075 Uiso 1 1 calc R
C215 C -0.2042(5) 0.2854(5) 0.6392(4) 0.0552(15) Uani 1 1 d .
H215 H -0.2572 0.2291 0.6397 0.066 Uiso 1 1 calc R
C216 C -0.1078(4) 0.2651(4) 0.6802(3) 0.0414(11) Uani 1 1 d .
H216 H -0.0946 0.1944 0.7090 0.050 Uiso 1 1 calc R
C221 C 0.1232(4) 0.4779(3) 0.7017(3) 0.0297(9) Uani 1 1 d .
C222 C 0.0406(4) 0.5224(4) 0.6492(3) 0.0345(10) Uani 1 1 d .
C223 C 0.0486(5) 0.6304(4) 0.6133(3) 0.0463(12) Uani 1 1 d .
C224 C 0.1283(5) 0.6978(4) 0.6282(4) 0.0553(15) Uani 1 1 d .
H224 H 0.1324 0.7715 0.6019 0.066 Uiso 1 1 calc R
C225 C 0.2030(4) 0.6542(4) 0.6834(3) 0.0434(12) Uani 1 1 d .
C226 C 0.2046(4) 0.5471(3) 0.7186(3) 0.0354(10) Uani 1 1 d .
H226 H 0.2604 0.5199 0.7542 0.042 Uiso 1 1 calc R
F227 F -0.0283(3) 0.6734(3) 0.5602(2) 0.0766(10) Uani 1 1 d .
F228 F 0.2791(3) 0.7203(2) 0.7038(2) 0.0612(9) Uani 1 1 d .
N311 N 0.2453(3) 0.3153(3) 0.8114(2) 0.0275(7) Uani 1 1 d .
C312 C 0.1995(4) 0.3397(3) 0.8981(3) 0.0277(9) Uani 1 1 d .
C313 C 0.2861(4) 0.3538(3) 0.9444(3) 0.0340(10) Uani 1 1 d .
H313 H 0.2553 0.3732 1.0035 0.041 Uiso 1 1 calc R
C314 C 0.4165(4) 0.3401(4) 0.9057(3) 0.0382(11) Uani 1 1 d .
H314 H 0.4753 0.3512 0.9372 0.046 Uiso 1 1 calc R
C315 C 0.4595(4) 0.3100(4) 0.8202(3) 0.0414(11) Uani 1 1 d .
H315 H 0.5483 0.2961 0.7934 0.050 Uiso 1 1 calc R
C316 C 0.3725(4) 0.3004(3) 0.7750(3) 0.0327(10) Uani 1 1 d .
H316 H 0.4029 0.2826 0.7154 0.039 Uiso 1 1 calc R
C321 C -0.0037(4) 0.3511(3) 0.8633(3) 0.0252(8) Uani 1 1 d .
C322 C 0.0593(4) 0.3521(3) 0.9300(3) 0.0249(8) Uani 1 1 d .
C323 C -0.0141(4) 0.3648(3) 1.0170(3) 0.0297(9) Uani 1 1 d .
C324 C -0.1454(4) 0.3823(3) 1.0416(3) 0.0331(10) Uani 1 1 d .
H324 H -0.1933 0.3930 1.1011 0.040 Uiso 1 1 calc R
C325 C -0.2025(4) 0.3832(3) 0.9734(3) 0.0308(9) Uani 1 1 d .
C326 C -0.1370(4) 0.3678(3) 0.8872(3) 0.0285(9) Uani 1 1 d .
H326 H -0.1818 0.3685 0.8435 0.034 Uiso 1 1 calc R
F327 F 0.0433(2) 0.3609(2) 1.08346(17) 0.0479(7) Uani 1 1 d .
F328 F -0.3332(2) 0.4035(2) 0.99588(17) 0.0401(6) Uani 1 1 d .
O11 O 0.5561(3) 0.1826(3) 0.6150(3) 0.0706(12) Uani 1 1 d .
O12 O 0.5583(4) 0.0111(3) 0.6124(3) 0.0685(11) Uani 1 1 d .
O13 O 0.6560(3) 0.1143(3) 0.4933(3) 0.0586(10) Uani 1 1 d .
N14 N 0.5922(4) 0.1036(3) 0.5735(3) 0.0419(10) Uani 1 1 d .
Cl11 Cl -0.0430(3) 0.8992(3) 0.4872(2) 0.071 Uiso 0.50 1 d PD
Cl12 Cl 0.0541(4) 1.0600(4) 0.5472(3) 0.097 Uiso 0.50 1 d PD
C13S C 0.0953(6) 0.9738(8) 0.4631(6) 0.068 Uiso 0.50 1 d PD
H13D H 0.1114 1.0150 0.4040 0.082 Uiso 0.50 1 d PR
H13E H 0.1693 0.9280 0.4661 0.082 Uiso 0.50 1 d PR

loop_
_atom_site_aniso_label
_atom_site_aniso_U_11
_atom_site_aniso_U_22
_atom_site_aniso_U_33
_atom_site_aniso_U_23
_atom_site_aniso_U_13
_atom_site_aniso_U_12
Ir1 0.02896(9) 0.02341(10) 0.02121(10) -0.00780(6) -0.00555(6) 0.00041(6)
N111 0.0334(18) 0.0235(18) 0.030(2) -0.0083(15) -0.0085(16) -0.0035(14)
C112 0.032(2) 0.029(2) 0.029(2) -0.0093(19) -0.0070(18) -0.0021(17)
C113 0.040(2) 0.029(2) 0.040(3) -0.011(2) -0.008(2) 0.0028(19)
C114 0.046(3) 0.025(2) 0.046(3) -0.005(2) -0.013(2) -0.003(2)
C115 0.044(3) 0.038(3) 0.027(2) -0.003(2) -0.009(2) -0.006(2)
C116 0.043(2) 0.033(2) 0.024(2) -0.0060(19) -0.0063(19) -0.0025(19)
N121 0.0291(17) 0.038(2) 0.0228(19) -0.0114(16) -0.0059(15) 0.0059(15)
N122 0.0301(17) 0.0299(19) 0.0215(18) -0.0067(15) -0.0046(15) 0.0029(14)
N123 0.0302(17) 0.0283(19) 0.0209(18) -0.0079(15) -0.0059(14) -0.0015(14)
C124 0.031(2) 0.027(2) 0.024(2) -0.0090(18) -0.0075(17) -0.0002(17)
C125 0.033(2) 0.028(2) 0.030(2) -0.0104(19) -0.0095(18) 0.0032(17)
C126 0.032(2) 0.047(3) 0.024(2) -0.009(2) -0.0021(18) 0.0035(19)
N131 0.054(2) 0.035(2) 0.029(2) -0.0072(18) -0.0066(18) 0.0014(18)
C132 0.036(2) 0.034(2) 0.033(3) -0.010(2) -0.0099(19) -0.0038(18)
C133 0.043(3) 0.039(3) 0.044(3) 0.003(2) -0.010(2) -0.002(2)
C134 0.048(3) 0.038(3) 0.054(3) -0.015(3) -0.008(3) 0.008(2)
C135 0.042(3) 0.051(3) 0.037(3) -0.016(2) -0.007(2) 0.007(2)
C136 0.054(3) 0.043(3) 0.034(3) -0.009(2) -0.012(2) -0.001(2)
N141 0.040(2) 0.057(3) 0.030(2) -0.012(2) -0.0066(17) -0.0099(19)
N142 0.055(3) 0.067(3) 0.033(2) -0.001(2) -0.006(2) -0.009(2)
N143 0.050(2) 0.053(3) 0.037(2) 0.001(2) -0.0089(19) -0.006(2)
C144 0.036(2) 0.046(3) 0.030(3) -0.005(2) -0.009(2) -0.007(2)
C145 0.039(2) 0.044(3) 0.031(3) -0.008(2) -0.009(2) -0.009(2)
C146 0.038(3) 0.081(4) 0.039(3) -0.028(3) -0.008(2) 0.002(2)
C151 0.031(2) 0.039(3) 0.027(2) -0.011(2) -0.0047(18) 0.0064(18)
C152 0.035(2) 0.042(3) 0.028(2) -0.010(2) -0.0030(19) 0.0055(19)
C153 0.036(2) 0.054(3) 0.033(3) -0.019(2) -0.008(2) 0.008(2)
C154 0.055(3) 0.061(3) 0.027(3) -0.014(2) -0.018(2) 0.014(3)
C155 0.072(4) 0.045(3) 0.037(3) -0.002(2) -0.017(3) 0.008(3)
C156 0.052(3) 0.038(3) 0.044(3) -0.009(2) -0.017(2) 0.005(2)
N211 0.0302(18) 0.048(2) 0.0206(19) -0.0118(17) -0.0042(15) 0.0025(16)
C212 0.036(2) 0.053(3) 0.022(2) -0.010(2) -0.0063(19) 0.016(2)
C213 0.050(3) 0.077(4) 0.029(3) -0.010(3) -0.012(2) 0.028(3)
C214 0.037(3) 0.120(6) 0.040(3) -0.034(3) -0.018(2) 0.015(3)
C215 0.038(3) 0.090(5) 0.047(3) -0.035(3) -0.013(2) 0.001(3)
C216 0.037(2) 0.056(3) 0.036(3) -0.019(2) -0.010(2) -0.003(2)
C221 0.031(2) 0.024(2) 0.029(2) -0.0085(18) 0.0016(18) 0.0006(17)
C222 0.040(2) 0.036(3) 0.020(2) -0.0043(19) 0.0000(18) 0.0122(19)
C223 0.054(3) 0.038(3) 0.033(3) 0.001(2) -0.001(2) 0.018(2)
C224 0.062(3) 0.031(3) 0.047(3) -0.001(2) 0.020(3) 0.011(3)
C225 0.041(2) 0.024(2) 0.049(3) -0.011(2) 0.015(2) -0.004(2)
C226 0.034(2) 0.032(2) 0.032(3) -0.012(2) 0.0058(19) 0.0006(18)
F227 0.079(2) 0.073(2) 0.055(2) 0.0138(17) -0.0062(18) 0.0312(18)
F228 0.0592(18) 0.0331(16) 0.075(2) -0.0207(15) 0.0161(16) -0.0120(13)
N311 0.0311(17) 0.0253(18) 0.029(2) -0.0104(15) -0.0111(15) 0.0020(14)
C312 0.036(2) 0.020(2) 0.027(2) -0.0038(17) -0.0097(18) 0.0034(17)
C313 0.039(2) 0.034(2) 0.032(2) -0.012(2) -0.014(2) 0.0051(19)
C314 0.037(2) 0.041(3) 0.041(3) -0.009(2) -0.018(2) 0.003(2)
C315 0.033(2) 0.044(3) 0.051(3) -0.012(2) -0.015(2) 0.004(2)
C316 0.031(2) 0.031(2) 0.035(3) -0.012(2) -0.0057(19) 0.0018(18)
C321 0.036(2) 0.018(2) 0.022(2) -0.0056(16) -0.0052(17) -0.0038(16)
C322 0.032(2) 0.019(2) 0.025(2) -0.0057(16) -0.0090(17) 0.0009(16)
C323 0.040(2) 0.027(2) 0.025(2) -0.0077(18) -0.0126(19) -0.0003(18)
C324 0.044(2) 0.031(2) 0.021(2) -0.0066(18) -0.0027(19) 0.0014(19)
C325 0.030(2) 0.028(2) 0.032(2) -0.0068(19) -0.0043(18) 0.0038(17)
C326 0.031(2) 0.029(2) 0.026(2) -0.0055(18) -0.0072(18) -0.0032(17)
F327 0.0527(16) 0.0680(19) 0.0273(14) -0.0144(13) -0.0169(12) 0.0075(14)
F328 0.0290(12) 0.0524(16) 0.0381(15) -0.0162(12) -0.0048(11) 0.0031(11)
O11 0.048(2) 0.073(3) 0.111(3) -0.066(3) -0.029(2) 0.0103(19)
O12 0.096(3) 0.053(3) 0.044(2) -0.0025(19) -0.008(2) 0.015(2)
O13 0.057(2) 0.056(2) 0.050(2) -0.0038(19) -0.0001(19) 0.0039(18)
N14 0.036(2) 0.046(3) 0.050(3) -0.022(2) -0.018(2) 0.0112(18)

loop_
_atom_type_symbol
_atom_type_description
_atom_type_scat_dispersion_real
_atom_type_scat_dispersion_imag
_atom_type_scat_source
C C 0.0033 0.0016 'International Tables Vol C Tables 4.2.6.8 and 6.1.1.4'
H H 0.0000 0.0000 'International Tables Vol C Tables 4.2.6.8 and 6.1.1.4'
F F 0.0171 0.0103 'International Tables Vol C Tables 4.2.6.8 and 6.1.1.4'
Ir Ir -1.4442 7.9887 'International Tables Vol C Tables 4.2.6.8 and 6.1.1.4'
N N 0.0061 0.0033 'International Tables Vol C Tables 4.2.6.8 and 6.1.1.4'
O O 0.0106 0.0060 'International Tables Vol C Tables 4.2.6.8 and 6.1.1.4'
Cl Cl 0.1484 0.1585 'International Tables Vol C Tables 4.2.6.8 and 6.1.1.4'

loop_
_geom_angle_atom_site_label_1
_geom_angle_atom_site_label_2
_geom_angle_atom_site_label_3
_geom_angle
_geom_angle_site_symmetry_1
_geom_angle_site_symmetry_3
C221 Ir1 C321 89.12(16) . .
C221 Ir1 N311 93.30(15) . .
C321 Ir1 N311 80.75(14) . .
C221 Ir1 N211 80.00(16) . .
C321 Ir1 N211 94.65(14) . .
N311 Ir1 N211 171.98(13) . .
C221 Ir1 N123 97.91(14) . .
C321 Ir1 N123 172.63(13) . .
N311 Ir1 N123 96.55(12) . .
N211 Ir1 N123 88.79(12) . .
C221 Ir1 N111 174.16(14) . .
C321 Ir1 N111 96.61(14) . .
N311 Ir1 N111 88.76(12) . .
N211 Ir1 N111 98.34(13) . .
N123 Ir1 N111 76.41(13) . .
C116 N111 C112 118.3(3) . .
C116 N111 Ir1 125.8(3) . .
C112 N111 Ir1 115.7(3) . .
N111 C112 C113 121.8(4) . .
N111 C112 C124 114.1(4) . .
C113 C112 C124 124.1(4) . .
C112 C113 C114 118.8(4) . .
C112 C113 H113 120.6 . .
C114 C113 H113 120.6 . .
C115 C114 C113 119.5(4) . .
C115 C114 H114 120.2 . .
C113 C114 H114 120.2 . .
C116 C115 C114 118.9(4) . .
C116 C115 H115 120.5 . .
C114 C115 H115 120.5 . .
N111 C116 C115 122.7(4) . .
N111 C116 H116 118.7 . .
C115 C116 H116 118.7 . .
C125 N121 N122 112.8(3) . .
C125 N121 C126 127.7(4) . .
N122 N121 C126 119.4(4) . .
N123 N122 N121 104.7(3) . .
N122 N123 C124 111.2(3) . .
N122 N123 Ir1 134.0(3) . .
C124 N123 Ir1 114.8(3) . .
N123 C124 C125 106.5(3) . .
N123 C124 C112 118.8(3) . .
C125 C124 C112 134.7(4) . .
N121 C125 C124 104.8(3) . .
N121 C125 H125 127.6 . .
C124 C125 H125 127.6 . .
N121 C126 C151 112.4(3) . .
N121 C126 H12A 109.1 . .
C151 C126 H12A 109.1 . .
N121 C126 H12B 109.1 . .
C151 C126 H12B 109.1 . .
H12A C126 H12B 107.9 . .
C136 N131 C132 117.0(4) . .
N131 C132 C133 122.2(4) . .
N131 C132 C144 116.0(4) . .
C133 C132 C144 121.7(4) . .
C132 C133 C134 119.9(4) . .
C132 C133 H133 120.1 . .
C134 C133 H133 120.1 . .
C135 C134 C133 117.7(4) . .
C135 C134 H134 121.2 . .
C133 C134 H134 121.2 . .
C134 C135 C136 118.7(5) . .
C134 C135 H135 120.7 . .
C136 C135 H135 120.7 . .
N131 C136 C135 124.6(5) . .
N131 C136 H136 117.7 . .
C135 C136 H136 117.7 . .
C145 N141 N142 111.1(4) . .
C145 N141 C146 129.2(5) . .
N142 N141 C146 119.6(4) . .
N143 N142 N141 107.1(4) . .
N142 N143 C144 108.1(4) . .
N143 C144 C145 108.3(4) . .
N143 C144 C132 123.2(4) . .
C145 C144 C132 128.5(4) . .
N141 C145 C144 105.4(4) . .
N141 C145 H145 127.3 . .
C144 C145 H145 127.3 . .
N141 C146 C153 113.6(4) . .
N141 C146 H14A 108.8 . .
C153 C146 H14A 108.8 . .
N141 C146 H14B 108.8 . .
C153 C146 H14B 108.8 . .
H14A C146 H14B 107.7 . .
C152 C151 C156 119.2(4) . .
C152 C151 C126 120.7(4) . .
C156 C151 C126 120.0(4) . .
C153 C152 C151 121.2(4) . .
C153 C152 H152 119.4 . .
C151 C152 H152 119.4 . .
C154 C153 C152 119.0(4) . .
C154 C153 C146 121.1(4) . .
C152 C153 C146 119.9(5) . .
C153 C154 C155 120.5(4) . .
C153 C154 H154 119.7 . .
C155 C154 H154 119.7 . .
C156 C155 C154 120.8(5) . .
C156 C155 H155 119.6 . .
C154 C155 H155 119.6 . .
C155 C156 C151 119.2(5) . .
C155 C156 H156 120.4 . .
C151 C156 H156 120.4 . .
C216 N211 C212 120.6(4) . .
C216 N211 Ir1 122.7(3) . .
C212 N211 Ir1 116.6(3) . .
N211 C212 C213 119.0(5) . .
N211 C212 C222 113.2(3) . .
C213 C212 C222 127.8(5) . .
C214 C213 C212 120.4(5) . .
C214 C213 H213 119.8 . .
C212 C213 H213 119.8 . .
C213 C214 C215 119.4(5) . .
C213 C214 H214 120.3 . .
C215 C214 H214 120.3 . .
C216 C215 C214 119.3(5) . .
C216 C215 H215 120.3 . .
C214 C215 H215 120.3 . .
N211 C216 C215 121.2(5) . .
N211 C216 H216 119.4 . .
C215 C216 H216 119.4 . .
C226 C221 C222 118.2(4) . .
C226 C221 Ir1 126.7(3) . .
C222 C221 Ir1 115.1(3) . .
C223 C222 C221 118.6(4) . .
C223 C222 C212 126.5(4) . .
C221 C222 C212 114.9(4) . .
C224 C223 F227 117.3(5) . .
C224 C223 C222 123.7(5) . .
F227 C223 C222 119.0(5) . .
C223 C224 C225 116.8(5) . .
C223 C224 H224 121.6 . .
C225 C224 H224 121.6 . .
F228 C225 C226 118.2(5) . .
F228 C225 C224 118.6(4) . .
C226 C225 C224 123.2(5) . .
C225 C226 C221 119.5(4) . .
C225 C226 H226 120.3 . .
C221 C226 H226 120.3 . .
C316 N311 C312 119.4(3) . .
C316 N311 Ir1 125.0(3) . .
C312 N311 Ir1 115.4(2) . .
N311 C312 C313 119.0(4) . .
N311 C312 C322 113.9(3) . .
C313 C312 C322 127.0(4) . .
C314 C313 C312 120.9(4) . .
C314 C313 H313 119.5 . .
C312 C313 H313 119.5 . .
C313 C314 C315 118.7(4) . .
C313 C314 H314 120.6 . .
C315 C314 H314 120.6 . .
C316 C315 C314 119.0(4) . .
C316 C315 H315 120.5 . .
C314 C315 H315 120.5 . .
N311 C316 C315 122.8(4) . .
N311 C316 H316 118.6 . .
C315 C316 H316 118.6 . .
C326 C321 C322 118.3(4) . .
C326 C321 Ir1 126.9(3) . .
C322 C321 Ir1 114.8(3) . .
C323 C322 C321 118.6(3) . .
C323 C322 C312 126.7(3) . .
C321 C322 C312 114.7(3) . .
F327 C323 C324 116.3(4) . .
F327 C323 C322 119.8(3) . .
C324 C323 C322 123.8(4) . .
C323 C324 C325 115.4(4) . .
C323 C324 H324 122.3 . .
C325 C324 H324 122.3 . .
C326 C325 F328 119.7(3) . .
C326 C325 C324 124.0(4) . .
F328 C325 C324 116.3(4) . .
C325 C326 C321 119.8(4) . .
C325 C326 H326 120.1 . .
C321 C326 H326 120.1 . .
O13 N14 O11 121.6(5) . .
O13 N14 O12 118.8(4) . .
O11 N14 O12 119.5(5) . .
Cl12 Cl11 C13S 79.9(7) 2_576 .
Cl12 Cl11 C13S 71.8(6) 2_576 2_576
C13S Cl11 C13S 73.5(3) . 2_576
Cl11 Cl12 C13S 85.7(7) 2_576 .
Cl11 Cl12 C13S 76.9(6) 2_576 2_576
C13S Cl12 C13S 75.2(4) . 2_576
Cl11 C13S Cl12 103.2(3) . .
Cl11 C13S Cl12 23.16(16) . 2_576
Cl12 C13S Cl12 104.8(4) . 2_576
Cl11 C13S Cl11 106.5(3) . 2_576
Cl12 C13S Cl11 22.50(17) . 2_576
Cl12 C13S Cl11 99.0(5) 2_576 2_576
Cl11 C13S H13D 110.2 . .
Cl12 C13S H13D 110.8 . .
Cl12 C13S H13D 88.5 2_576 .
Cl11 C13S H13D 89.1 2_576 .
Cl11 C13S H13E 111.8 . .
Cl12 C13S H13E 111.8 . .
Cl12 C13S H13E 129.3 2_576 .
Cl11 C13S H13E 127.4 2_576 .
H13D C13S H13E 109.1 . .

loop_
_geom_bond_atom_site_label_1
_geom_bond_atom_site_label_2
_geom_bond_distance
_geom_bond_site_symmetry_2
Ir1 C221 2.002(4) .
Ir1 C321 2.005(4) .
Ir1 N311 2.045(3) .
Ir1 N211 2.059(3) .
Ir1 N123 2.117(3) .
Ir1 N111 2.177(3) .
N111 C116 1.352(5) .
N111 C112 1.358(5) .
C112 C113 1.387(6) .
C112 C124 1.439(6) .
C113 C114 1.391(6) .
C113 H113 0.9500 .
C114 C115 1.378(6) .
C114 H114 0.9500 .
C115 C116 1.374(6) .
C115 H115 0.9500 .
C116 H116 0.9500 .
N121 C125 1.340(5) .
N121 N122 1.351(4) .
N121 C126 1.470(5) .
N122 N123 1.320(4) .
N123 C124 1.369(5) .
C124 C125 1.383(5) .
C125 H125 0.9500 .
C126 C151 1.510(6) .
C126 H12A 0.9900 .
C126 H12B 0.9900 .
N131 C136 1.324(6) .
N131 C132 1.342(6) .
C132 C133 1.377(6) .
C132 C144 1.470(6) .
C133 C134 1.397(7) .
C133 H133 0.9500 .
C134 C135 1.364(7) .
C134 H134 0.9500 .
C135 C136 1.384(6) .
C135 H135 0.9500 .
C136 H136 0.9500 .
N141 C145 1.330(6) .
N141 N142 1.343(6) .
N141 C146 1.475(6) .
N142 N143 1.338(6) .
N143 C144 1.358(6) .
C144 C145 1.378(6) .
C145 H145 0.9500 .
C146 C153 1.503(7) .
C146 H14A 0.9900 .
C146 H14B 0.9900 .
C151 C152 1.392(6) .
C151 C156 1.398(6) .
C152 C153 1.384(6) .
C152 H152 0.9500 .
C153 C154 1.377(7) .
C154 C155 1.383(7) .
C154 H154 0.9500 .
C155 C156 1.381(6) .
C155 H155 0.9500 .
C156 H156 0.9500 .
N211 C216 1.353(6) .
N211 C212 1.359(6) .
C212 C213 1.400(6) .
C212 C222 1.477(7) .
C213 C214 1.371(8) .
C213 H213 0.9500 .
C214 C215 1.381(8) .
C214 H214 0.9500 .
C215 C216 1.375(6) .
C215 H215 0.9500 .
C216 H216 0.9500 .
C221 C226 1.403(6) .
C221 C222 1.417(6) .
C222 C223 1.383(6) .
C223 C224 1.359(8) .
C223 F227 1.372(6) .
C224 C225 1.379(8) .
C224 H224 0.9500 .
C225 F228 1.359(5) .
C225 C226 1.371(6) .
C226 H226 0.9500 .
N311 C316 1.348(5) .
N311 C312 1.376(5) .
C312 C313 1.390(6) .
C312 C322 1.469(5) .
C313 C314 1.382(6) .
C313 H313 0.9500 .
C314 C315 1.384(6) .
C314 H314 0.9500 .
C315 C316 1.367(6) .
C315 H315 0.9500 .
C316 H316 0.9500 .
C321 C326 1.401(5) .
C321 C322 1.414(5) .
C322 C323 1.389(6) .
C323 F327 1.358(4) .
C323 C324 1.380(6) .
C324 C325 1.385(6) .
C324 H324 0.9500 .
C325 C326 1.365(6) .
C325 F328 1.379(4) .
C326 H326 0.9500 .
O11 N14 1.244(5) .
O12 N14 1.255(5) .
O13 N14 1.237(5) .
Cl11 Cl12 0.712(5) 2_576
Cl11 C13S 1.764(2) .
Cl11 C13S 1.856(8) 2_576
Cl12 Cl11 0.712(5) 2_576
Cl12 C13S 1.769(2) .
Cl12 C13S 1.784(8) 2_576
C13S Cl12 1.784(8) 2_576
C13S Cl11 1.856(8) 2_576
C13S H13D 0.9601 .
C13S H13E 0.9601 .

loop_
_geom_torsion_atom_site_label_1
_geom_torsion_atom_site_label_2
_geom_torsion_atom_site_label_3
_geom_torsion_atom_site_label_4
_geom_torsion
_geom_torsion_site_symmetry_1
_geom_torsion_site_symmetry_4
C221 Ir1 N111 C116 -169.4(12) . .
C321 Ir1 N111 C116 -0.7(3) . .
N311 Ir1 N111 C116 79.9(3) . .
N211 Ir1 N111 C116 -96.4(3) . .
N123 Ir1 N111 C116 176.9(3) . .
C221 Ir1 N111 C112 15.3(14) . .
C321 Ir1 N111 C112 -176.0(3) . .
N311 Ir1 N111 C112 -95.5(3) . .
N211 Ir1 N111 C112 88.3(3) . .
N123 Ir1 N111 C112 1.5(3) . .
C116 N111 C112 C113 0.0(6) . .
Ir1 N111 C112 C113 175.7(3) . .
C116 N111 C112 C124 -178.8(3) . .
Ir1 N111 C112 C124 -3.1(4) . .
N111 C112 C113 C114 -1.0(6) . .
C124 C112 C113 C114 177.7(4) . .
C112 C113 C114 C115 0.8(6) . .
C113 C114 C115 C116 0.3(6) . .
C112 N111 C116 C115 1.2(6) . .
Ir1 N111 C116 C115 -174.0(3) . .
C114 C115 C116 N111 -1.4(6) . .
C125 N121 N122 N123 0.6(4) . .
C126 N121 N122 N123 -176.5(3) . .
N121 N122 N123 C124 -0.1(4) . .
N121 N122 N123 Ir1 -179.0(3) . .
C221 Ir1 N123 N122 0.6(4) . .
C321 Ir1 N123 N122 -161.7(9) . .
N311 Ir1 N123 N122 -93.7(3) . .
N211 Ir1 N123 N122 80.3(3) . .
N111 Ir1 N123 N122 179.2(4) . .
C221 Ir1 N123 C124 -178.3(3) . .
C321 Ir1 N123 C124 19.4(11) . .
N311 Ir1 N123 C124 87.5(3) . .
N211 Ir1 N123 C124 -98.5(3) . .
N111 Ir1 N123 C124 0.3(2) . .
N122 N123 C124 C125 -0.4(4) . .
Ir1 N123 C124 C125 178.7(2) . .
N122 N123 C124 C112 178.7(3) . .
Ir1 N123 C124 C112 -2.2(4) . .
N111 C112 C124 N123 3.5(5) . .
C113 C112 C124 N123 -175.2(4) . .
N111 C112 C124 C125 -177.7(4) . .
C113 C112 C124 C125 3.5(7) . .
N122 N121 C125 C124 -0.8(4) . .
C126 N121 C125 C124 176.0(4) . .
N123 C124 C125 N121 0.7(4) . .
C112 C124 C125 N121 -178.2(4) . .
C125 N121 C126 C151 101.7(5) . .
N122 N121 C126 C151 -81.7(5) . .
C136 N131 C132 C133 -1.4(6) . .
C136 N131 C132 C144 179.1(4) . .
N131 C132 C133 C134 -0.1(7) . .
C144 C132 C133 C134 179.4(4) . .
C132 C133 C134 C135 1.3(7) . .
C133 C134 C135 C136 -0.9(7) . .
C132 N131 C136 C135 1.9(7) . .
C134 C135 C136 N131 -0.7(7) . .
C145 N141 N142 N143 0.2(5) . .
C146 N141 N142 N143 177.3(4) . .
N141 N142 N143 C144 -0.2(5) . .
N142 N143 C144 C145 0.2(5) . .
N142 N143 C144 C132 -178.4(4) . .
N131 C132 C144 N143 178.0(4) . .
C133 C132 C144 N143 -1.5(6) . .
N131 C132 C144 C145 -0.3(6) . .
C133 C132 C144 C145 -179.9(4) . .
N142 N141 C145 C144 -0.1(5) . .
C146 N141 C145 C144 -176.9(4) . .
N143 C144 C145 N141 -0.1(5) . .
C132 C144 C145 N141 178.5(4) . .
C145 N141 C146 C153 -70.3(6) . .
N142 N141 C146 C153 113.2(5) . .
N121 C126 C151 C152 -54.6(5) . .
N121 C126 C151 C156 127.1(4) . .
C156 C151 C152 C153 -2.2(6) . .
C126 C151 C152 C153 179.5(4) . .
C151 C152 C153 C154 0.6(6) . .
C151 C152 C153 C146 -178.8(4) . .
N141 C146 C153 C154 93.7(5) . .
N141 C146 C153 C152 -86.9(5) . .
C152 C153 C154 C155 1.7(7) . .
C146 C153 C154 C155 -178.8(4) . .
C153 C154 C155 C156 -2.5(8) . .
C154 C155 C156 C151 0.9(7) . .
C152 C151 C156 C155 1.4(7) . .
C126 C151 C156 C155 179.8(4) . .
C221 Ir1 N211 C216 -175.9(4) . .
C321 Ir1 N211 C216 -87.7(3) . .
N311 Ir1 N211 C216 -142.3(9) . .
N123 Ir1 N211 C216 85.8(3) . .
N111 Ir1 N211 C216 9.7(3) . .
C221 Ir1 N211 C212 2.4(3) . .
C321 Ir1 N211 C212 90.7(3) . .
N311 Ir1 N211 C212 36.1(11) . .
N123 Ir1 N211 C212 -95.8(3) . .
N111 Ir1 N211 C212 -171.9(3) . .
C216 N211 C212 C213 -0.4(6) . .
Ir1 N211 C212 C213 -178.8(3) . .
C216 N211 C212 C222 177.6(4) . .
Ir1 N211 C212 C222 -0.8(4) . .
N211 C212 C213 C214 1.1(7) . .
C222 C212 C213 C214 -176.5(4) . .
C212 C213 C214 C215 -1.3(7) . .
C213 C214 C215 C216 0.8(8) . .
C212 N211 C216 C215 -0.1(6) . .
Ir1 N211 C216 C215 178.2(3) . .
C214 C215 C216 N211 -0.1(7) . .
C321 Ir1 C221 C226 82.1(4) . .
N311 Ir1 C221 C226 1.4(4) . .
N211 Ir1 C221 C226 177.0(4) . .
N123 Ir1 C221 C226 -95.6(4) . .
N111 Ir1 C221 C226 -109.1(13) . .
C321 Ir1 C221 C222 -98.4(3) . .
N311 Ir1 C221 C222 -179.1(3) . .
N211 Ir1 C221 C222 -3.5(3) . .
N123 Ir1 C221 C222 83.8(3) . .
N111 Ir1 C221 C222 70.4(14) . .
C226 C221 C222 C223 3.2(6) . .
Ir1 C221 C222 C223 -176.3(3) . .
C226 C221 C222 C212 -176.3(4) . .
Ir1 C221 C222 C212 4.2(5) . .
N211 C212 C222 C223 178.4(4) . .
C213 C212 C222 C223 -3.9(7) . .
N211 C212 C222 C221 -2.2(5) . .
C213 C212 C222 C221 175.6(4) . .
C221 C222 C223 C224 -2.5(7) . .
C212 C222 C223 C224 177.0(4) . .
C221 C222 C223 F227 178.1(4) . .
C212 C222 C223 F227 -2.4(7) . .
F227 C223 C224 C225 178.5(4) . .
C222 C223 C224 C225 -0.9(7) . .
C223 C224 C225 F228 -176.6(4) . .
C223 C224 C225 C226 3.6(7) . .
F228 C225 C226 C221 177.4(4) . .
C224 C225 C226 C221 -2.8(7) . .
C222 C221 C226 C225 -0.7(6) . .
Ir1 C221 C226 C225 178.7(3) . .
C221 Ir1 N311 C316 -88.3(3) . .
C321 Ir1 N311 C316 -176.9(3) . .
N211 Ir1 N311 C316 -121.4(9) . .
N123 Ir1 N311 C316 10.1(3) . .
N111 Ir1 N311 C316 86.2(3) . .
C221 Ir1 N311 C312 85.7(3) . .
C321 Ir1 N311 C312 -2.9(3) . .
N211 Ir1 N311 C312 52.6(10) . .
N123 Ir1 N311 C312 -176.0(3) . .
N111 Ir1 N311 C312 -99.8(3) . .
C316 N311 C312 C313 3.2(6) . .
Ir1 N311 C312 C313 -171.1(3) . .
C316 N311 C312 C322 -179.1(3) . .
Ir1 N311 C312 C322 6.6(4) . .
N311 C312 C313 C314 -2.2(6) . .
C322 C312 C313 C314 -179.5(4) . .
C312 C313 C314 C315 -1.2(7) . .
C313 C314 C315 C316 3.5(7) . .
C312 N311 C316 C315 -0.9(6) . .
Ir1 N311 C316 C315 172.9(3) . .
C314 C315 C316 N311 -2.6(7) . .
C221 Ir1 C321 C326 87.6(4) . .
N311 Ir1 C321 C326 -178.9(4) . .
N211 Ir1 C321 C326 7.7(4) . .
N123 Ir1 C321 C326 -109.9(10) . .
N111 Ir1 C321 C326 -91.2(3) . .
C221 Ir1 C321 C322 -95.1(3) . .
N311 Ir1 C321 C322 -1.6(3) . .
N211 Ir1 C321 C322 -175.0(3) . .
N123 Ir1 C321 C322 67.4(11) . .
N111 Ir1 C321 C322 86.1(3) . .
C326 C321 C322 C323 2.8(5) . .
Ir1 C321 C322 C323 -174.7(3) . .
C326 C321 C322 C312 -176.9(3) . .
Ir1 C321 C322 C312 5.5(4) . .
N311 C312 C322 C323 172.4(4) . .
C313 C312 C322 C323 -10.1(7) . .
N311 C312 C322 C321 -7.9(5) . .
C313 C312 C322 C321 169.6(4) . .
C321 C322 C323 F327 176.8(3) . .
C312 C322 C323 F327 -3.5(6) . .
C321 C322 C323 C324 -3.6(6) . .
C312 C322 C323 C324 176.1(4) . .
F327 C323 C324 C325 -178.4(4) . .
C322 C323 C324 C325 2.0(6) . .
C323 C324 C325 C326 0.2(6) . .
C323 C324 C325 F328 -178.3(3) . .
F328 C325 C326 C321 177.7(3) . .
C324 C325 C326 C321 -0.8(6) . .
C322 C321 C326 C325 -0.8(6) . .
Ir1 C321 C326 C325 176.4(3) . .
Cl12 Cl11 C13S Cl12 96.9(7) 2_576 .
C13S Cl11 C13S Cl12 23.03(17) 2_576 .
C13S Cl11 C13S Cl12 -73.9(7) 2_576 2_576
Cl12 Cl11 C13S Cl11 73.9(7) 2_576 2_576
C13S Cl11 C13S Cl11 0.0 2_576 2_576
Cl11 Cl12 C13S Cl11 -101.4(7) 2_576 .
C13S Cl12 C13S Cl11 -23.81(17) 2_576 .
Cl11 Cl12 C13S Cl12 -77.6(7) 2_576 2_576
C13S Cl12 C13S Cl12 0.0 2_576 2_576
C13S Cl12 C13S Cl11 77.6(7) 2_576 2_576
